data_4068330
loop_
_publ_author_name
'Saeed, Irfan'
'Katao, Shohei'
'Nomura, Kotohiro'

_publ_section_title
;
 Synthesis and Structural Analysis of
 (Cyclopentadienyl)(pyrrolide)titanium(IV) Complexes and Their Use in
 Catalysis for Olefin Polymerization
;
_journal_issue 1
_journal_name_full Organometallics
_journal_page_first 111
_journal_paper_doi 10.1021/om800713t
_journal_volume 28
_journal_year 2009
_chemical_formula_moiety 'C9 H9 Cl2 N Ti '
_chemical_formula_sum 'C9 H9 Cl2 N Ti'
_chemical_formula_weight 249.98
_space_group_IT_number 15
_symmetry_cell_setting monoclinic
_symmetry_Int_Tables_number 15
_symmetry_space_group_name_Hall '-C 2yc'
_symmetry_space_group_name_H-M 'C 1 2/c 1'
_cell_angle_alpha 90.0000
_cell_angle_beta 129.9029(13)
_cell_angle_gamma 90.0000
_cell_formula_units_Z 8
_cell_length_a 20.6144(8)
_cell_length_b 9.5226(4)
_cell_length_c 13.8562(5)
_cell_measurement_reflns_used 9459
_cell_measurement_temperature 193.1
_cell_measurement_theta_max 27.5
_cell_measurement_theta_min 3.6
_cell_volume 2086.61(15)
_computing_cell_refinement PROCESS-AUTO
_computing_data_collection PROCESS-AUTO
_computing_data_reduction CrystalStructure
_computing_publication_material 'CrystalStructure 3.8'
_computing_structure_refinement CRYSTALS
_computing_structure_solution SIR92
_diffrn_detector_area_resol_mean 10.00
_diffrn_measured_fraction_theta_full 0.997
_diffrn_measured_fraction_theta_max 0.997
_diffrn_measurement_device_type 'Rigaku RAXIS-RAPID'
_diffrn_measurement_method \w
_diffrn_radiation_type 'Mo K\a'
_diffrn_radiation_wavelength 0.71075
_diffrn_reflns_av_R_equivalents 0.018
_diffrn_reflns_limit_h_max 26
_diffrn_reflns_limit_h_min -26
_diffrn_reflns_limit_k_max 12
_diffrn_reflns_limit_k_min -9
_diffrn_reflns_limit_l_max 17
_diffrn_reflns_limit_l_min -16
_diffrn_reflns_number 10084
_diffrn_reflns_theta_full 27.47
_diffrn_reflns_theta_max 27.47
_exptl_absorpt_coefficient_mu 1.282
_exptl_absorpt_correction_T_max 0.638
_exptl_absorpt_correction_T_min 0.540
_exptl_absorpt_correction_type multi-scan
_exptl_absorpt_process_details
;
    Higashi, T. (1995). Program for Absorption Correction.
    Rigaku Corporation, Tokyo, Japan.
;
_exptl_crystal_colour black
_exptl_crystal_density_diffrn 1.591
_exptl_crystal_density_method 'not measured'
_exptl_crystal_description block
_exptl_crystal_F_000 1008.00
_exptl_crystal_size_max 0.40
_exptl_crystal_size_mid 0.40
_exptl_crystal_size_min 0.35
_refine_diff_density_max 0.87
_refine_diff_density_min -0.71
_refine_ls_extinction_method none
_refine_ls_goodness_of_fit_ref 1.005
_refine_ls_hydrogen_treatment refall
_refine_ls_number_parameters 127
_refine_ls_number_reflns 2178
_refine_ls_R_factor_gt 0.0408
_refine_ls_shift/su_max 0.0000
_refine_ls_structure_factor_coef Fsqd
_refine_ls_weighting_details 'w = 1/[0.0076Fo^2^ + 1.0000\s(Fo^2^)]/(4Fo^2^)'
_refine_ls_weighting_scheme calc
_refine_ls_wR_factor_ref 0.1814
_reflns_number_gt 2178
_reflns_number_total 2381
_reflns_threshold_expression F^2^>2.0\s(F^2^)
_cod_data_source_file om800713t_si_002.cif
_cod_data_source_block '_IS1-87(Py)'
_cod_original_cell_volume 2086.60(14)
_cod_original_formula_sum 'C9 H9 Cl2 N Ti '
_cod_database_code 4068330

loop_
_symmetry_equiv_pos_site_id
_symmetry_equiv_pos_as_xyz
1 +X,+Y,+Z
2 -X,+Y,1/2-Z
3 -X,-Y,-Z
4 +X,-Y,1/2+Z
5 1/2+X,1/2+Y,+Z
6 1/2-X,1/2+Y,1/2-Z
7 1/2-X,1/2-Y,-Z
8 1/2+X,1/2-Y,1/2+Z

loop_
_atom_site_label
_atom_site_type_symbol
_atom_site_fract_x
_atom_site_fract_y
_atom_site_fract_z
_atom_site_U_iso_or_equiv
_atom_site_adp_type
_atom_site_occupancy
_atom_site_symmetry_multiplicity
_atom_site_calc_flag
_atom_site_refinement_flags
Ti(1) Ti 0.83667(3) 0.06130(4) 0.19893(4) 0.02147(17) Uani 1.00 1 d .
Cl(1) Cl 0.89335(4) -0.13943(7) 0.31073(6) 0.0344(2) Uani 1.00 1 d .
Cl(2) Cl 0.88441(5) 0.06222(7) 0.09135(7) 0.0374(2) Uani 1.00 1 d .
N(1) N 0.71626(13) 0.0183(2) 0.0718(2) 0.0269(5) Uani 1.00 1 d .
C(1) C 0.93094(17) 0.2338(2) 0.3440(2) 0.0346(6) Uani 1.00 1 d .
C(2) C 0.8660(2) 0.2984(2) 0.2320(3) 0.0377(7) Uani 1.00 1 d .
C(3) C 0.78944(18) 0.2789(2) 0.2095(2) 0.0347(6) Uani 1.00 1 d .
C(4) C 0.80758(17) 0.2013(2) 0.3079(2) 0.0345(6) Uani 1.00 1 d .
C(5) C 0.89477(18) 0.1720(3) 0.3913(2) 0.0364(6) Uani 1.00 1 d .
C(6) C 0.69703(18) -0.0865(2) -0.0122(2) 0.0311(6) Uani 1.00 1 d .
C(7) C 0.61350(19) -0.1192(3) -0.0875(2) 0.0369(6) Uani 1.00 1 d .
C(8) C 0.57695(18) -0.0254(3) -0.0521(2) 0.0367(6) Uani 1.00 1 d .
C(9) C 0.63977(19) 0.0509(2) 0.0428(2) 0.0340(6) Uani 1.00 1 d .
H(1) H 0.9916 0.2264 0.3757 0.039 Uiso 1.00 1 c R
H(2) H 0.8774 0.3438 0.1853 0.048 Uiso 1.00 1 c R
H(3) H 0.7356 0.3140 0.1383 0.037 Uiso 1.00 1 c R
H(4) H 0.7667 0.1661 0.3180 0.044 Uiso 1.00 1 c R
H(5) H 0.9239 0.1143 0.4673 0.042 Uiso 1.00 1 c R
H(6) H 0.7392 -0.1323 -0.0168 0.038 Uiso 1.00 1 c R
H(7) H 0.5834 -0.1934 -0.1540 0.040 Uiso 1.00 1 c R
H(8) H 0.5190 -0.0195 -0.0897 0.039 Uiso 1.00 1 c R
H(9) H 0.6336 0.1175 0.0845 0.041 Uiso 1.00 1 c R

loop_
_atom_site_aniso_label
_atom_site_aniso_U_11
_atom_site_aniso_U_22
_atom_site_aniso_U_33
_atom_site_aniso_U_12
_atom_site_aniso_U_13
_atom_site_aniso_U_23
Ti(1) 0.0213(3) 0.0233(3) 0.0203(3) 0.00238(13) 0.0136(2) 0.00235(13)
Cl(1) 0.0328(4) 0.0308(4) 0.0331(4) 0.0060(2) 0.0182(3) 0.0098(2)
Cl(2) 0.0379(4) 0.0516(5) 0.0346(4) -0.0013(2) 0.0287(4) 0.0006(2)
N(1) 0.0266(10) 0.0225(9) 0.0283(10) 0.0024(8) 0.0160(9) -0.0013(8)
C(1) 0.0313(14) 0.0251(12) 0.0428(15) -0.0051(9) 0.0217(13) -0.0089(10)
C(2) 0.0515(16) 0.0213(12) 0.0450(15) -0.0032(11) 0.0330(14) -0.0017(10)
C(3) 0.0358(13) 0.0216(11) 0.0343(13) 0.0066(9) 0.0168(12) -0.0031(9)
C(4) 0.0344(14) 0.0377(13) 0.0355(14) -0.0051(10) 0.0243(12) -0.0121(10)
C(5) 0.0353(14) 0.0463(15) 0.0203(11) -0.0003(11) 0.0145(11) -0.0039(10)
C(6) 0.0346(14) 0.0291(12) 0.0289(12) 0.0013(10) 0.0201(11) 0.0010(9)
C(7) 0.0341(14) 0.0373(13) 0.0289(13) -0.0003(11) 0.0155(12) -0.0017(10)
C(8) 0.0281(13) 0.0312(12) 0.0390(15) 0.0040(10) 0.0160(12) 0.0054(11)
C(9) 0.0288(13) 0.0350(13) 0.0364(14) 0.0061(9) 0.0201(12) 0.0006(10)

loop_
_atom_type_symbol
_atom_type_description
_atom_type_scat_dispersion_real
_atom_type_scat_dispersion_imag
_atom_type_scat_source
C C 0.003 0.002
;
International Tables for Crystallography
(1992, Vol. C, Tables 4.2.6.8 and 6.1.1.4)
;
H H 0.000 0.000
;
International Tables for Crystallography
(1992, Vol. C, Table 6.1.1.4)
;
Cl Cl 0.148 0.159
;
International Tables for Crystallography
(1992, Vol. C, Tables 4.2.6.8 and 6.1.1.4)
;
N N 0.006 0.003
;
International Tables for Crystallography
(1992, Vol. C, Tables 4.2.6.8 and 6.1.1.4)
;
Ti Ti 0.278 0.446
;
International Tables for Crystallography
(1992, Vol. C, Tables 4.2.6.8 and 6.1.1.4)
;

loop_
_geom_angle_atom_site_label_1
_geom_angle_atom_site_label_2
_geom_angle_atom_site_label_3
_geom_angle
_geom_angle_publ_flag
Cl(1) Ti(1) Cl(2) 101.77(3) yes
Cl(1) Ti(1) N(1) 103.90(6) yes
Cl(1) Ti(1) C(1) 103.02(6) yes
Cl(1) Ti(1) C(2) 137.59(7) yes
Cl(1) Ti(1) C(3) 139.62(10) yes
Cl(1) Ti(1) C(4) 105.74(7) yes
Cl(1) Ti(1) C(5) 86.49(7) yes
Cl(2) Ti(1) N(1) 104.22(10) yes
Cl(2) Ti(1) C(1) 95.21(11) yes
Cl(2) Ti(1) C(2) 87.58(14) yes
Cl(2) Ti(1) C(3) 114.54(11) yes
Cl(2) Ti(1) C(4) 144.96(8) yes
Cl(2) Ti(1) C(5) 128.76(10) yes
N(1) Ti(1) C(1) 142.53(11) yes
N(1) Ti(1) C(2) 113.79(10) yes
N(1) Ti(1) C(3) 84.43(9) yes
N(1) Ti(1) C(4) 89.88(11) yes
N(1) Ti(1) C(5) 122.89(13) yes
C(1) Ti(1) C(2) 34.58(9) yes
C(1) Ti(1) C(3) 58.26(9) yes
C(1) Ti(1) C(4) 57.82(13) yes
C(1) Ti(1) C(5) 34.63(14) yes
C(2) Ti(1) C(3) 35.39(15) yes
C(2) Ti(1) C(4) 57.44(16) yes
C(2) Ti(1) C(5) 57.26(13) yes
C(3) Ti(1) C(4) 34.03(12) yes
C(3) Ti(1) C(5) 57.42(9) yes
C(4) Ti(1) C(5) 34.69(9) yes
Ti(1) N(1) C(6) 115.0(2) yes
Ti(1) N(1) C(9) 139.7(2) yes
C(6) N(1) C(9) 105.0(2) yes
Ti(1) C(1) C(2) 71.13(14) yes
Ti(1) C(1) C(5) 73.12(15) yes
C(2) C(1) C(5) 106.8(3) yes
Ti(1) C(2) C(1) 74.29(15) yes
Ti(1) C(2) C(3) 73.39(16) yes
C(1) C(2) C(3) 109.3(3) yes
Ti(1) C(3) C(2) 71.22(18) yes
Ti(1) C(3) C(4) 74.07(18) yes
C(2) C(3) C(4) 107.3(2) yes
Ti(1) C(4) C(3) 71.9(2) yes
Ti(1) C(4) C(5) 72.5(2) yes
C(3) C(4) C(5) 108.3(3) yes
Ti(1) C(5) C(1) 72.25(18) yes
Ti(1) C(5) C(4) 72.81(18) yes
C(1) C(5) C(4) 108.4(2) yes
N(1) C(6) C(7) 110.5(3) yes
C(6) C(7) C(8) 106.1(2) yes
C(7) C(8) C(9) 106.7(3) yes
N(1) C(9) C(8) 111.7(3) yes
Ti(1) C(1) H(1) 115.4 no
C(2) C(1) H(1) 123.1 no
C(5) C(1) H(1) 129.7 no
Ti(1) C(2) H(2) 118.0 no
C(1) C(2) H(2) 119.6 no
C(3) C(2) H(2) 131.1 no
Ti(1) C(3) H(3) 120.0 no
C(2) C(3) H(3) 125.1 no
C(4) C(3) H(3) 127.6 no
Ti(1) C(4) H(4) 119.0 no
C(3) C(4) H(4) 127.1 no
C(5) C(4) H(4) 124.5 no
Ti(1) C(5) H(5) 118.7 no
C(1) C(5) H(5) 126.5 no
C(4) C(5) H(5) 125.1 no
N(1) C(6) H(6) 124.8 no
C(7) C(6) H(6) 124.8 no
C(6) C(7) H(7) 126.9 no
C(8) C(7) H(7) 126.9 no
C(7) C(8) H(8) 126.7 no
C(9) C(8) H(8) 126.7 no
N(1) C(9) H(9) 124.1 no
C(8) C(9) H(9) 124.1 no

loop_
_geom_bond_atom_site_label_1
_geom_bond_atom_site_label_2
_geom_bond_distance
_geom_bond_publ_flag
Ti(1) Cl(1) 2.2575(7) yes
Ti(1) Cl(2) 2.2523(14) yes
Ti(1) N(1) 1.9550(19) yes
Ti(1) C(1) 2.346(2) yes
Ti(1) C(2) 2.306(2) yes
Ti(1) C(3) 2.334(3) yes
Ti(1) C(4) 2.361(4) yes
Ti(1) C(5) 2.357(3) yes
N(1) C(6) 1.384(3) yes
N(1) C(9) 1.390(5) yes
C(1) C(2) 1.383(3) yes
C(1) C(5) 1.400(6) yes
C(2) C(3) 1.411(6) yes
C(3) C(4) 1.374(5) yes
C(4) C(5) 1.407(3) yes
C(6) C(7) 1.359(4) yes
C(7) C(8) 1.443(6) yes
C(8) C(9) 1.323(3) yes
C(1) H(1) 1.029 no
C(2) H(2) 0.926 no
C(3) H(3) 0.955 no
C(4) H(4) 0.998 no
C(5) H(5) 0.980 no
C(6) H(6) 1.010 no
C(7) H(7) 1.000 no
C(8) H(8) 0.950 no
C(9) H(9) 0.920 no

loop_
_geom_contact_atom_site_label_1
_geom_contact_atom_site_label_2
_geom_contact_distance
_geom_contact_site_symmetry_2
Ti(1) C(6) 2.832(2) .
Ti(1) C(9) 3.146(3) .
Cl(1) Cl(2) 3.4990(13) .
Cl(1) N(1) 3.3224(18) .
Cl(1) C(5) 3.163(3) .
Cl(2) Cl(1) 3.4990(13) .
Cl(2) N(1) 3.325(3) .
Cl(2) C(1) 3.397(3) .
Cl(2) C(2) 3.155(4) .
Cl(2) C(6) 3.446(3) .
N(1) Cl(1) 3.3224(18) .
N(1) Cl(2) 3.325(3) .
N(1) C(2) 3.575(3) .
N(1) C(3) 2.896(3) .
N(1) C(4) 3.063(3) .
N(1) C(7) 2.253(3) .
N(1) C(8) 2.245(3) .
C(1) Cl(2) 3.397(3) .
C(1) C(3) 2.279(3) .
C(1) C(4) 2.276(5) .
C(2) Cl(2) 3.155(4) .
C(2) N(1) 3.575(3) .
C(2) C(4) 2.243(6) .
C(2) C(5) 2.235(5) .
C(3) N(1) 2.896(3) .
C(3) C(1) 2.279(3) .
C(3) C(5) 2.254(3) .
C(3) C(9) 3.229(3) .
C(4) N(1) 3.063(3) .
C(4) C(1) 2.276(5) .
C(4) C(2) 2.243(6) .
C(4) C(6) 3.529(5) 6_655
C(4) C(7) 3.535(4) 6_655
C(4) C(9) 3.348(3) .
C(5) Cl(1) 3.163(3) .
C(5) C(2) 2.235(5) .
C(5) C(3) 2.254(3) .
C(5) C(7) 3.459(5) 6_655
C(5) C(8) 3.456(4) 6_655
C(6) Ti(1) 2.832(2) .
C(6) Cl(2) 3.446(3) .
C(6) C(4) 3.529(5) 6_645
C(6) C(8) 2.239(5) .
C(6) C(9) 2.200(5) .
C(7) N(1) 2.253(3) .
C(7) C(4) 3.535(4) 6_645
C(7) C(5) 3.459(5) 6_645
C(7) C(9) 2.219(4) .
C(8) N(1) 2.245(3) .
C(8) C(5) 3.456(4) 6_645
C(8) C(6) 2.239(5) .
C(9) Ti(1) 3.146(3) .
C(9) C(3) 3.229(3) .
C(9) C(4) 3.348(3) .
C(9) C(6) 2.200(5) .
C(9) C(7) 2.219(4) .
Ti(1) H(1) 2.939 .
Ti(1) H(2) 2.861 .
Ti(1) H(3) 2.931 .
Ti(1) H(4) 2.976 .
Ti(1) H(5) 2.956 .
Ti(1) H(6) 2.943 .
Ti(1) H(9) 3.437 .
Cl(1) H(1) 3.460 3_756
Cl(1) H(3) 3.190 6_645
Cl(1) H(4) 3.153 6_645
Cl(1) H(5) 3.031 .
Cl(1) H(5) 2.973 3_756
Cl(1) H(6) 3.492 .
Cl(1) H(7) 2.968 7_645
Cl(1) H(9) 2.968 6_645
Cl(2) H(1) 3.417 .
Cl(2) H(1) 2.772 2_755
Cl(2) H(2) 3.025 .
Cl(2) H(3) 2.745 7_655
Cl(2) H(5) 2.871 4_554
Cl(2) H(6) 2.980 .
Cl(2) H(7) 3.576 7_645
N(1) H(2) 3.052 7_655
N(1) H(3) 2.910 .
N(1) H(4) 3.186 .
N(1) H(6) 2.128 .
N(1) H(7) 3.219 .
N(1) H(8) 3.162 .
N(1) H(9) 2.053 .
C(1) H(2) 2.009 .
C(1) H(3) 3.193 .
C(1) H(4) 3.232 .
C(1) H(5) 2.134 .
C(1) H(8) 3.066 8_555
C(1) H(9) 3.564 8_555
C(2) H(1) 2.128 .
C(2) H(3) 2.110 .
C(2) H(4) 3.214 .
C(2) H(5) 3.183 .
C(2) H(8) 3.239 8_555
C(3) H(1) 3.258 .
C(3) H(2) 2.137 .
C(3) H(4) 2.131 .
C(3) H(5) 3.193 .
C(3) H(9) 2.924 .
C(4) H(1) 3.281 .
C(4) H(2) 3.152 .
C(4) H(3) 2.098 .
C(4) H(5) 2.126 .
C(4) H(6) 3.566 4_555
C(4) H(9) 2.973 .
C(5) H(1) 2.204 .
C(5) H(2) 3.106 .
C(5) H(3) 3.183 .
C(5) H(4) 2.137 .
C(6) H(2) 2.954 7_655
C(6) H(4) 3.536 4_554
C(6) H(4) 3.281 6_645
C(6) H(6) 2.896 7_645
C(6) H(7) 2.116 .
C(6) H(8) 3.157 .
C(6) H(9) 3.086 .
C(7) H(2) 3.012 7_655
C(7) H(4) 3.520 6_645
C(7) H(5) 3.385 6_645
C(7) H(6) 2.105 .
C(7) H(6) 3.359 7_645
C(7) H(7) 3.339 2_654
C(7) H(8) 2.150 .
C(7) H(8) 3.563 2_654
C(7) H(9) 3.109 .
C(8) H(1) 3.153 8_454
C(8) H(2) 3.083 7_655
C(8) H(6) 3.219 .
C(8) H(7) 2.194 .
C(8) H(7) 3.578 2_654
C(8) H(8) 3.598 3_655
C(8) H(9) 1.990 .
C(9) H(1) 3.180 8_454
C(9) H(2) 3.111 7_655
C(9) H(3) 2.929 .
C(9) H(4) 3.129 .
C(9) H(6) 3.177 .
C(9) H(7) 3.184 .
C(9) H(8) 2.038 .
H(1) Ti(1) 2.939 .
H(1) Cl(1) 3.460 3_756
H(1) Cl(2) 3.417 .
H(1) Cl(2) 2.772 2_755
H(1) C(2) 2.128 .
H(1) C(3) 3.258 .
H(1) C(4) 3.281 .
H(1) C(5) 2.204 .
H(1) C(8) 3.153 8_555
H(1) C(9) 3.180 8_555
H(1) H(2) 2.405 .
H(1) H(2) 3.489 2_755
H(1) H(5) 2.641 .
H(1) H(8) 2.827 8_555
H(1) H(9) 2.878 8_555
H(2) Ti(1) 2.861 .
H(2) Cl(2) 3.025 .
H(2) N(1) 3.052 7_655
H(2) C(1) 2.009 .
H(2) C(3) 2.137 .
H(2) C(4) 3.152 .
H(2) C(5) 3.106 .
H(2) C(6) 2.954 7_655
H(2) C(7) 3.012 7_655
H(2) C(8) 3.083 7_655
H(2) C(9) 3.111 7_655
H(2) H(1) 2.405 .
H(2) H(1) 3.489 2_755
H(2) H(3) 2.571 .
H(2) H(6) 3.402 7_655
H(2) H(7) 3.517 7_655
H(2) H(8) 3.569 7_655
H(2) H(8) 3.060 8_555
H(3) Ti(1) 2.931 .
H(3) Cl(1) 3.190 6_655
H(3) Cl(2) 2.745 7_655
H(3) N(1) 2.910 .
H(3) C(1) 3.193 .
H(3) C(2) 2.110 .
H(3) C(4) 2.098 .
H(3) C(5) 3.183 .
H(3) C(9) 2.929 .
H(3) H(2) 2.571 .
H(3) H(4) 2.560 .
H(3) H(4) 3.412 6_655
H(3) H(9) 2.544 .
H(4) Ti(1) 2.976 .
H(4) Cl(1) 3.153 6_655
H(4) N(1) 3.186 .
H(4) C(1) 3.232 .
H(4) C(2) 3.214 .
H(4) C(3) 2.131 .
H(4) C(5) 2.137 .
H(4) C(6) 3.536 4_555
H(4) C(6) 3.281 6_655
H(4) C(7) 3.520 6_655
H(4) C(9) 3.129 .
H(4) H(3) 2.560 .
H(4) H(3) 3.412 6_645
H(4) H(5) 2.535 .
H(4) H(6) 2.707 4_555
H(4) H(6) 3.423 6_655
H(4) H(9) 2.612 .
H(5) Ti(1) 2.956 .
H(5) Cl(1) 3.031 .
H(5) Cl(1) 2.973 3_756
H(5) Cl(2) 2.871 4_555
H(5) C(1) 2.134 .
H(5) C(2) 3.183 .
H(5) C(3) 3.193 .
H(5) C(4) 2.126 .
H(5) C(7) 3.385 6_655
H(5) H(1) 2.641 .
H(5) H(4) 2.535 .
H(5) H(5) 3.428 3_756
H(5) H(7) 3.252 6_655
H(6) Ti(1) 2.943 .
H(6) Cl(1) 3.492 .
H(6) Cl(2) 2.980 .
H(6) N(1) 2.128 .
H(6) C(4) 3.566 4_554
H(6) C(6) 2.896 7_645
H(6) C(7) 2.105 .
H(6) C(7) 3.359 7_645
H(6) C(8) 3.219 .
H(6) C(9) 3.177 .
H(6) H(2) 3.402 7_655
H(6) H(4) 2.707 4_554
H(6) H(4) 3.423 6_645
H(6) H(6) 2.276 7_645
H(6) H(7) 2.536 .
H(6) H(7) 3.260 7_645
H(7) Cl(1) 2.968 7_645
H(7) Cl(2) 3.576 7_645
H(7) N(1) 3.219 .
H(7) C(6) 2.116 .
H(7) C(7) 3.339 2_654
H(7) C(8) 2.194 .
H(7) C(8) 3.578 2_654
H(7) C(9) 3.184 .
H(7) H(2) 3.517 7_655
H(7) H(5) 3.252 6_645
H(7) H(6) 2.536 .
H(7) H(6) 3.260 7_645
H(7) H(7) 2.677 2_654
H(7) H(8) 2.612 .
H(7) H(8) 3.193 2_654
H(8) N(1) 3.162 .
H(8) C(1) 3.066 8_454
H(8) C(2) 3.239 8_454
H(8) C(6) 3.157 .
H(8) C(7) 2.150 .
H(8) C(7) 3.563 2_654
H(8) C(8) 3.598 3_655
H(8) C(9) 2.038 .
H(8) H(1) 2.827 8_454
H(8) H(2) 3.569 7_655
H(8) H(2) 3.060 8_454
H(8) H(7) 2.612 .
H(8) H(7) 3.193 2_654
H(8) H(8) 3.071 3_655
H(8) H(9) 2.406 .
H(8) H(9) 3.326 3_655
H(9) Ti(1) 3.437 .
H(9) Cl(1) 2.968 6_655
H(9) N(1) 2.053 .
H(9) C(1) 3.564 8_454
H(9) C(3) 2.924 .
H(9) C(4) 2.973 .
H(9) C(6) 3.086 .
H(9) C(7) 3.109 .
H(9) C(8) 1.990 .
H(9) H(1) 2.878 8_454
H(9) H(3) 2.544 .
H(9) H(4) 2.612 .
H(9) H(8) 2.406 .
H(9) H(8) 3.326 3_655

loop_
_geom_torsion_atom_site_label_1
_geom_torsion_atom_site_label_2
_geom_torsion_atom_site_label_3
_geom_torsion_atom_site_label_4
_geom_torsion
Cl(1) Ti(1) N(1) C(6) -63.5(2)
Cl(1) Ti(1) N(1) C(9) 108.2(3)
Cl(1) Ti(1) C(1) C(2) -178.6(2)
Cl(1) Ti(1) C(1) C(5) -63.55(16)
Cl(1) Ti(1) C(2) C(1) 2.1(4)
Cl(1) Ti(1) C(2) C(3) -114.15(18)
Cl(1) Ti(1) C(3) C(2) 108.2(2)
Cl(1) Ti(1) C(3) C(4) -6.8(2)
Cl(1) Ti(1) C(4) C(3) 175.40(14)
Cl(1) Ti(1) C(4) C(5) 58.7(2)
Cl(1) Ti(1) C(5) C(1) 119.08(15)
Cl(1) Ti(1) C(5) C(4) -124.48(19)
Cl(2) Ti(1) N(1) C(6) 42.7(2)
Cl(2) Ti(1) N(1) C(9) -145.6(3)
Cl(2) Ti(1) C(1) C(2) 78.0(2)
Cl(2) Ti(1) C(1) C(5) -166.92(15)
Cl(2) Ti(1) C(2) C(1) -102.8(2)
Cl(2) Ti(1) C(2) C(3) 141.00(19)
Cl(2) Ti(1) C(3) C(2) -43.7(2)
Cl(2) Ti(1) C(3) C(4) -158.80(14)
Cl(2) Ti(1) C(4) C(3) 35.0(2)
Cl(2) Ti(1) C(4) C(5) -81.7(2)
Cl(2) Ti(1) C(5) C(1) 16.80(18)
Cl(2) Ti(1) C(5) C(4) 133.23(18)
N(1) Ti(1) C(1) C(2) -43.6(4)
N(1) Ti(1) C(1) C(5) 71.4(2)
C(1) Ti(1) N(1) C(6) 161.7(2)
C(1) Ti(1) N(1) C(9) -26.6(4)
N(1) Ti(1) C(2) C(1) 152.7(2)
N(1) Ti(1) C(2) C(3) 36.5(2)
C(2) Ti(1) N(1) C(6) 136.4(2)
C(2) Ti(1) N(1) C(9) -51.9(3)
N(1) Ti(1) C(3) C(2) -146.8(2)
N(1) Ti(1) C(3) C(4) 98.10(18)
C(3) Ti(1) N(1) C(6) 156.6(2)
C(3) Ti(1) N(1) C(9) -31.6(3)
N(1) Ti(1) C(4) C(3) -80.18(17)
N(1) Ti(1) C(4) C(5) 163.2(2)
C(4) Ti(1) N(1) C(6) -169.7(2)
C(4) Ti(1) N(1) C(9) 2.0(3)
N(1) Ti(1) C(5) C(1) -136.63(16)
N(1) Ti(1) C(5) C(4) -20.2(2)
C(5) Ti(1) N(1) C(6) -158.4(2)
C(5) Ti(1) N(1) C(9) 13.4(3)
C(1) Ti(1) C(2) C(3) -116.2(3)
C(2) Ti(1) C(1) C(5) 115.0(3)
C(1) Ti(1) C(3) C(2) 36.8(2)
C(1) Ti(1) C(3) C(4) -78.29(19)
C(3) Ti(1) C(1) C(2) -37.7(2)
C(3) Ti(1) C(1) C(5) 77.4(2)
C(1) Ti(1) C(4) C(3) 79.70(18)
C(1) Ti(1) C(4) C(5) -36.96(19)
C(4) Ti(1) C(1) C(2) -78.0(2)
C(4) Ti(1) C(1) C(5) 37.02(16)
C(1) Ti(1) C(5) C(4) 116.4(2)
C(5) Ti(1) C(1) C(2) -115.0(3)
C(2) Ti(1) C(3) C(4) -115.1(2)
C(3) Ti(1) C(2) C(1) 116.2(3)
C(2) Ti(1) C(4) C(3) 38.49(16)
C(2) Ti(1) C(4) C(5) -78.2(2)
C(4) Ti(1) C(2) C(1) 79.2(2)
C(4) Ti(1) C(2) C(3) -36.97(19)
C(2) Ti(1) C(5) C(1) -37.70(18)
C(2) Ti(1) C(5) C(4) 78.7(2)
C(5) Ti(1) C(2) C(1) 37.8(2)
C(5) Ti(1) C(2) C(3) -78.4(2)
C(3) Ti(1) C(4) C(5) -116.7(2)
C(4) Ti(1) C(3) C(2) 115.1(2)
C(3) Ti(1) C(5) C(1) -80.03(19)
C(3) Ti(1) C(5) C(4) 36.4(2)
C(5) Ti(1) C(3) C(2) 77.9(2)
C(5) Ti(1) C(3) C(4) -37.13(17)
C(4) Ti(1) C(5) C(1) -116.4(2)
C(5) Ti(1) C(4) C(3) 116.7(2)
Ti(1) N(1) C(6) C(7) 173.3(2)
Ti(1) N(1) C(9) C(8) -172.8(2)
C(6) N(1) C(9) C(8) -0.5(3)
C(9) N(1) C(6) C(7) -1.2(3)
Ti(1) C(1) C(2) C(3) 65.6(2)
Ti(1) C(1) C(5) C(4) -64.3(2)
C(2) C(1) C(5) Ti(1) 63.6(2)
C(2) C(1) C(5) C(4) -0.7(3)
C(5) C(1) C(2) Ti(1) -64.9(2)
C(5) C(1) C(2) C(3) 0.7(3)
Ti(1) C(2) C(3) C(4) 65.8(2)
C(1) C(2) C(3) Ti(1) -66.2(2)
C(1) C(2) C(3) C(4) -0.4(3)
Ti(1) C(3) C(4) C(5) 63.8(2)
C(2) C(3) C(4) Ti(1) -63.9(2)
C(2) C(3) C(4) C(5) -0.1(2)
Ti(1) C(4) C(5) C(1) 64.0(2)
C(3) C(4) C(5) Ti(1) -63.4(2)
C(3) C(4) C(5) C(1) 0.5(3)
N(1) C(6) C(7) C(8) 2.3(3)
C(6) C(7) C(8) C(9) -2.5(4)
C(7) C(8) C(9) N(1) 1.9(4)
